data_7026723
loop_
_publ_author_name
'Li, Hao-Hong'
'Chen, Zhi-Rong'
'Cheng, Li-Chuan'
'Wang, Yun-Jie'
'Feng, Miao'
'Wang, Min'

_publ_section_title
;
 Hybrid polymeric iodoplumbates constructed from morpholine and its
 derivatives: structures and properties.
;
_journal_issue 45
_journal_name_full 'Dalton transactions (Cambridge, England : 2003)'
_journal_page_first 11000
_journal_page_last 11007
_journal_paper_doi 10.1039/c0dt00622j
_journal_volume 39
_journal_year 2010
_chemical_formula_moiety 'I6 Pb2,C6 H12 N O,C5 H10 N O,C3 H7 N O'
_chemical_formula_sum 'C14 H29 I6 N3 O3 Pb2'
_chemical_formula_weight 1463.20
_chemical_name_systematic
;
?
;
_space_group_IT_number 2
_symmetry_cell_setting triclinic
_symmetry_space_group_name_Hall '-P 1'
_symmetry_space_group_name_H-M 'P -1'
_atom_sites_solution_hydrogens geom
_atom_sites_solution_primary direct
_atom_sites_solution_secondary difmap
_audit_creation_method SHELXL-97
_cell_angle_alpha 109.71(3)
_cell_angle_beta 96.64(3)
_cell_angle_gamma 98.58(3)
_cell_formula_units_Z 2
_cell_length_a 8.8467(18)
_cell_length_b 12.084(2)
_cell_length_c 15.236(3)
_cell_measurement_reflns_used 25
_cell_measurement_temperature 293(2)
_cell_measurement_theta_max 18
_cell_measurement_theta_min 12
_cell_volume 1491.9(6)
_computing_cell_refinement 'TEXRAY software'
_computing_data_collection 'TEXRAY software (Molecular Structure Corporation, 1999)'
_computing_data_reduction 'TEXSAN (Molecular Structure Corporation, 1999)'
_computing_molecular_graphics 'ORTEX (P.McArdle, 1995)'
_computing_publication_material 'SHELXL-97/2 (Sheldrick,1997)')'
_computing_structure_refinement 'SHELXL-97 (Sheldrick, 1997)'
_computing_structure_solution 'SHELXS-97 (Sheldrick, 1997)'
_diffrn_ambient_temperature 293(2)
_diffrn_detector_area_resol_mean None
_diffrn_measured_fraction_theta_full 0.988
_diffrn_measured_fraction_theta_max 0.988
_diffrn_measurement_device_type 'Rigaku Weissenberg IP'
_diffrn_measurement_method 'scintillation counter'
_diffrn_radiation_monochromator graphite
_diffrn_radiation_source 'rotor target'
_diffrn_radiation_type MoK\a
_diffrn_radiation_wavelength 0.71073
_diffrn_reflns_av_R_equivalents 0.0674
_diffrn_reflns_av_sigmaI/netI 0.1136
_diffrn_reflns_limit_h_max 11
_diffrn_reflns_limit_h_min -11
_diffrn_reflns_limit_k_max 15
_diffrn_reflns_limit_k_min -15
_diffrn_reflns_limit_l_max 19
_diffrn_reflns_limit_l_min -19
_diffrn_reflns_number 14424
_diffrn_reflns_theta_full 27.48
_diffrn_reflns_theta_max 27.48
_diffrn_reflns_theta_min 3.11
_diffrn_standards_decay_% 'not measured'
_diffrn_standards_interval_count 'not measured'
_diffrn_standards_interval_time 'not measured'
_diffrn_standards_number None
_exptl_absorpt_coefficient_mu 17.497
_exptl_absorpt_correction_T_max 0.043
_exptl_absorpt_correction_T_min 0.021
_exptl_absorpt_correction_type multi-scan
_exptl_absorpt_process_details 'TEXRAY software (Molecular Structure Corporation, 1999)'
_exptl_crystal_colour Yellow
_exptl_crystal_density_diffrn 3.257
_exptl_crystal_density_method 'not measured'
_exptl_crystal_description Block
_exptl_crystal_F_000 1280
_exptl_crystal_size_max 0.20
_exptl_crystal_size_mid 0.12
_exptl_crystal_size_min 0.10
_refine_diff_density_max 1.801
_refine_diff_density_min -5.020
_refine_diff_density_rms 0.338
_refine_ls_extinction_method none
_refine_ls_goodness_of_fit_ref 1.023
_refine_ls_hydrogen_treatment constr
_refine_ls_matrix_type full
_refine_ls_number_parameters 253
_refine_ls_number_reflns 6758
_refine_ls_number_restraints 0
_refine_ls_restrained_S_all 1.023
_refine_ls_R_factor_all 0.0942
_refine_ls_R_factor_gt 0.0565
_refine_ls_shift/su_max 0.001
_refine_ls_shift/su_mean 0.000
_refine_ls_structure_factor_coef Fsqd
_refine_ls_weighting_details 'calc w=1/[\s^2^(Fo^2^)+(0.0788P)^2^+0.0000P] where P=(Fo^2^+2Fc^2^)/3'
_refine_ls_weighting_scheme calc
_refine_ls_wR_factor_gt 0.1520
_refine_ls_wR_factor_ref 0.1654
_reflns_number_gt 4163
_reflns_number_total 6758
_reflns_threshold_expression >2sigma(I)
_cod_data_source_file c0dt00622j.txt
_cod_data_source_block lihh
_cod_depositor_comments
;
The following automatic conversions were performed:

'_symmetry_cell_setting' value 'Triclinic' changed to 'triclinic'
according to /home/saulius/struct/CIF-dictionaries/cif_core.dic
dictionary named 'cif_core.dic' version 2.4.2 from
2011-04-26.

'_exptl_absorpt_correction_type' value 'Multi-Scan'
changed to 'multi-scan' according to
/home/saulius/struct/CIF-dictionaries/cif_core.dic dictionary named
'cif_core.dic' version 2.4.2 from 2011-04-26.

Automatic conversion script
Id: cif_fix_values 1891 2012-01-12 08:04:46Z andrius 
;
_cod_original_sg_symbol_Hall -P1
_cod_original_sg_symbol_H-M P-1
_cod_database_code 7026723

loop_
_symmetry_equiv_pos_as_xyz
'x, y, z'
'-x, -y, -z'

loop_
_atom_site_label
_atom_site_type_symbol
_atom_site_fract_x
_atom_site_fract_y
_atom_site_fract_z
_atom_site_U_iso_or_equiv
_atom_site_adp_type
_atom_site_occupancy
_atom_site_symmetry_multiplicity
_atom_site_calc_flag
_atom_site_refinement_flags
Pb1 Pb 0.52171(6) 0.94701(6) 0.33973(4) 0.03830(18) Uani 1 1 d .
Pb2 Pb -0.00970(6) 0.80840(6) 0.40177(4) 0.03814(18) Uani 1 1 d .
I1 I 0.78661(12) 1.18378(11) 0.42038(8) 0.0502(3) Uani 1 1 d .
I2 I 0.44395(14) 1.02925(12) 0.18266(8) 0.0559(3) Uani 1 1 d .
I3 I 0.70534(12) 0.76016(11) 0.22382(7) 0.0495(3) Uani 1 1 d .
I4 I 0.21995(12) 0.72155(10) 0.26393(8) 0.0446(3) Uani 1 1 d .
I5 I 0.25894(12) 1.08883(10) 0.45617(8) 0.0453(3) Uani 1 1 d .
I6 I -0.12301(18) 0.56836(16) 0.38029(12) 0.0802(5) Uani 1 1 d .
O1 O 0.1663(13) 0.3497(12) 0.2387(9) 0.056(4) Uani 1 1 d .
O2 O 0.5972(14) 0.3192(13) 0.1148(9) 0.063(4) Uani 1 1 d .
O3 O 1.0153(14) 0.7708(11) 0.0298(9) 0.057(4) Uani 1 1 d .
N1 N 0.4108(14) 0.4777(13) 0.4043(9) 0.042(3) Uani 1 1 d .
N2 N 0.8296(14) 0.4043(11) 0.0235(8) 0.036(3) Uani 1 1 d .
N3 N 0.9360(13) 0.9418(12) 0.1014(9) 0.038(3) Uani 1 1 d .
C1 C 0.1489(18) 0.3478(18) 0.3255(12) 0.053(5) Uani 1 1 d .
H1A H 0.1800 0.2767 0.3316 0.063 Uiso 1 1 calc R
H1B H 0.0400 0.3420 0.3305 0.063 Uiso 1 1 calc R
C2 C 0.2422(19) 0.4566(17) 0.4058(11) 0.049(5) Uani 1 1 d .
H2A H 0.2032 0.5267 0.4036 0.059 Uiso 1 1 calc R
H2B H 0.2266 0.4478 0.4652 0.059 Uiso 1 1 calc R
C3 C 0.4354(19) 0.4688(18) 0.3036(10) 0.050(5) Uani 1 1 d .
H3A H 0.4187 0.5419 0.2942 0.060 Uiso 1 1 calc R
H3B H 0.5420 0.4621 0.2979 0.060 Uiso 1 1 calc R
C4 C 0.326(2) 0.3608(19) 0.2259(14) 0.064(6) Uani 1 1 d .
H4A H 0.3317 0.3684 0.1649 0.077 Uiso 1 1 calc R
H4B H 0.3605 0.2881 0.2247 0.077 Uiso 1 1 calc R
C5 C 0.5016(18) 0.6049(16) 0.4698(11) 0.043(4) Uani 1 1 d .
H5A H 0.6075 0.6164 0.4586 0.051 Uiso 1 1 calc R
H5B H 0.4527 0.6655 0.4562 0.051 Uiso 1 1 calc R
C6 C 0.502(2) 0.6173(18) 0.5717(11) 0.057(5) Uani 1 1 d .
H6A H 0.3955 0.6041 0.5823 0.069 Uiso 1 1 calc R
H6B H 0.5532 0.6979 0.6131 0.069 Uiso 1 1 calc R
C7 C 0.751(3) 0.3231(19) 0.1388(14) 0.064(6) Uani 1 1 d .
H7A H 0.7731 0.2460 0.1029 0.077 Uiso 1 1 calc R
H7B H 0.7727 0.3335 0.2053 0.077 Uiso 1 1 calc R
C8 C 0.8614(18) 0.4189(17) 0.1234(11) 0.048(5) Uani 1 1 d .
H8A H 0.8478 0.4975 0.1626 0.058 Uiso 1 1 calc R
H8B H 0.9677 0.4122 0.1408 0.058 Uiso 1 1 calc R
C9 C 0.6580(18) 0.394(2) -0.0069(12) 0.053(5) Uani 1 1 d .
H9A H 0.6282 0.4699 0.0253 0.064 Uiso 1 1 calc R
H9B H 0.6343 0.3765 -0.0746 0.064 Uiso 1 1 calc R
C10 C 0.570(2) 0.296(2) 0.0177(14) 0.065(6) Uani 1 1 d .
H10A H 0.4596 0.2869 -0.0038 0.078 Uiso 1 1 calc R
H10B H 0.6001 0.2211 -0.0153 0.078 Uiso 1 1 calc R
C11 C 0.9155(18) 0.5016(17) 0.0025(13) 0.052(5) Uani 1 1 d .
H11A H 0.9099 0.5769 0.0506 0.063 Uiso 1 1 calc R
H11B H 0.8645 0.5007 -0.0577 0.063 Uiso 1 1 calc R
C12 C 1.0189(18) 0.8617(15) 0.0954(12) 0.045(4) Uani 1 1 d .
H12 H 1.0916 0.8758 0.1492 0.054 Uiso 1 1 calc R
C13 C 0.816(2) 0.929(2) 0.0220(10) 0.059(6) Uani 1 1 d .
H13A H 0.7668 0.9968 0.0385 0.088 Uiso 1 1 calc R
H13B H 0.7402 0.8569 0.0079 0.088 Uiso 1 1 calc R
H13C H 0.8630 0.9245 -0.0326 0.088 Uiso 1 1 calc R
C14 C 0.940(3) 1.0483(18) 0.1840(14) 0.074(7) Uani 1 1 d .
H14A H 0.8669 1.0930 0.1686 0.111 Uiso 1 1 calc R
H14B H 1.0426 1.0974 0.2024 0.111 Uiso 1 1 calc R
H14C H 0.9136 1.0246 0.2353 0.111 Uiso 1 1 calc R

loop_
_atom_site_aniso_label
_atom_site_aniso_U_11
_atom_site_aniso_U_22
_atom_site_aniso_U_33
_atom_site_aniso_U_23
_atom_site_aniso_U_13
_atom_site_aniso_U_12
Pb1 0.0339(3) 0.0416(4) 0.0383(3) 0.0117(3) 0.0041(2) 0.0124(3)
Pb2 0.0318(3) 0.0397(4) 0.0386(3) 0.0085(3) 0.0078(2) 0.0065(2)
I1 0.0432(6) 0.0528(7) 0.0428(6) 0.0099(5) -0.0033(4) 0.0005(5)
I2 0.0573(7) 0.0569(8) 0.0536(7) 0.0225(6) -0.0029(5) 0.0158(6)
I3 0.0446(6) 0.0581(7) 0.0436(6) 0.0109(5) 0.0035(4) 0.0248(5)
I4 0.0411(5) 0.0432(6) 0.0491(6) 0.0146(5) 0.0142(4) 0.0075(5)
I5 0.0504(6) 0.0399(6) 0.0478(6) 0.0129(5) 0.0189(4) 0.0142(5)
I6 0.0736(10) 0.0791(11) 0.0829(10) 0.0263(9) 0.0144(7) 0.0067(8)
O1 0.042(6) 0.056(8) 0.055(7) 0.009(6) -0.015(5) 0.009(6)
O2 0.051(8) 0.071(10) 0.059(8) 0.017(7) 0.024(6) 0.000(7)
O3 0.069(8) 0.039(7) 0.056(8) 0.002(6) 0.017(6) 0.022(6)
N1 0.035(7) 0.050(8) 0.040(7) 0.018(6) -0.004(5) 0.013(6)
N2 0.044(7) 0.029(7) 0.033(7) 0.007(6) 0.016(5) 0.003(6)
N3 0.029(6) 0.043(8) 0.044(7) 0.017(6) 0.013(5) 0.009(6)
C1 0.032(8) 0.057(12) 0.045(10) 0.000(9) -0.003(7) -0.011(8)
C2 0.054(10) 0.047(11) 0.039(9) 0.009(8) 0.008(7) -0.002(8)
C3 0.042(9) 0.067(12) 0.032(8) 0.009(8) -0.006(6) 0.008(8)
C4 0.048(10) 0.071(14) 0.054(11) 0.000(10) 0.001(8) 0.014(10)
C5 0.043(9) 0.047(10) 0.038(8) 0.012(7) 0.005(6) 0.020(8)
C6 0.052(10) 0.060(12) 0.035(9) 0.004(9) -0.018(7) -0.011(9)
C7 0.095(16) 0.055(12) 0.051(11) 0.019(10) 0.038(10) 0.019(11)
C8 0.035(8) 0.056(11) 0.041(9) 0.005(8) -0.010(6) 0.014(8)
C9 0.036(9) 0.077(14) 0.046(10) 0.024(9) 0.017(7) 0.000(9)
C10 0.060(12) 0.068(14) 0.057(12) 0.017(11) 0.011(9) -0.005(10)
C11 0.042(9) 0.053(12) 0.053(10) 0.010(9) 0.000(7) 0.011(8)
C12 0.039(9) 0.040(10) 0.047(9) 0.006(8) 0.005(7) 0.007(7)
C13 0.049(10) 0.095(16) 0.026(8) 0.014(9) 0.002(6) 0.018(10)
C14 0.113(18) 0.042(12) 0.048(12) 0.000(9) 0.013(11) -0.003(11)

loop_
_atom_type_symbol
_atom_type_description
_atom_type_scat_dispersion_real
_atom_type_scat_dispersion_imag
_atom_type_scat_source
C C 0.0033 0.0016 'International Tables Vol C Tables 4.2.6.8 and 6.1.1.4'
H H 0.0000 0.0000 'International Tables Vol C Tables 4.2.6.8 and 6.1.1.4'
N N 0.0061 0.0033 'International Tables Vol C Tables 4.2.6.8 and 6.1.1.4'
O O 0.0106 0.0060 'International Tables Vol C Tables 4.2.6.8 and 6.1.1.4'
I I -0.4742 1.8119 'International Tables Vol C Tables 4.2.6.8 and 6.1.1.4'
Pb Pb -3.3944 10.1111 'International Tables Vol C Tables 4.2.6.8 and 6.1.1.4'

loop_
_geom_angle_atom_site_label_1
_geom_angle_atom_site_label_2
_geom_angle_atom_site_label_3
_geom_angle
_geom_angle_site_symmetry_1
_geom_angle_site_symmetry_3
I2 Pb1 I3 93.28(4) . .
I2 Pb1 I1 84.60(5) . .
I3 Pb1 I1 100.56(4) . .
I2 Pb1 I4 93.75(5) . .
I3 Pb1 I4 85.66(4) . .
I1 Pb1 I4 173.63(3) . .
I2 Pb1 I5 90.78(4) . .
I3 Pb1 I5 166.26(4) . .
I1 Pb1 I5 92.87(4) . .
I4 Pb1 I5 80.98(4) . .
I6 Pb2 I4 89.47(5) . .
I6 Pb2 I1 84.94(6) . 2_676
I4 Pb2 I1 93.70(4) . 2_676
I6 Pb2 I3 85.07(6) . 1_455
I4 Pb2 I3 92.11(4) . 1_455
I1 Pb2 I3 168.38(4) 2_676 1_455
I6 Pb2 I5 92.72(5) . 2_576
I4 Pb2 I5 177.08(4) . 2_576
I1 Pb2 I5 88.42(4) 2_676 2_576
I3 Pb2 I5 86.16(4) 1_455 2_576
Pb2 I1 Pb1 111.69(5) 2_676 .
Pb1 I3 Pb2 96.14(4) . 1_655
Pb2 I4 Pb1 103.72(4) . .
Pb2 I5 Pb1 167.78(5) 2_576 .
C1 O1 C4 112.7(13) . .
C7 O2 C10 106.1(14) . .
C2 N1 C3 109.0(11) . .
C2 N1 C5 114.4(12) . .
C3 N1 C5 104.7(14) . .
C2 N1 C6 114.6(15) . 2_666
C3 N1 C6 105.9(12) . 2_666
C5 N1 C6 107.5(11) . 2_666
C11 N2 C8 113.4(13) . .
C11 N2 C9 109.0(14) . .
C8 N2 C9 109.5(11) . .
C12 N3 C14 126.9(16) . .
C12 N3 C13 120.8(14) . .
C14 N3 C13 112.2(15) . .
O1 C1 C2 113.4(17) . .
O1 C1 H1A 108.9 . .
C2 C1 H1A 108.9 . .
O1 C1 H1B 108.9 . .
C2 C1 H1B 108.9 . .
H1A C1 H1B 107.7 . .
N1 C2 C1 114.1(13) . .
N1 C2 H2A 108.7 . .
C1 C2 H2A 108.7 . .
N1 C2 H2B 108.7 . .
C1 C2 H2B 108.7 . .
H2A C2 H2B 107.6 . .
C4 C3 N1 112.6(17) . .
C4 C3 H3A 109.1 . .
N1 C3 H3A 109.1 . .
C4 C3 H3B 109.1 . .
N1 C3 H3B 109.1 . .
H3A C3 H3B 107.8 . .
O1 C4 C3 113.5(13) . .
O1 C4 H4A 108.9 . .
C3 C4 H4A 108.9 . .
O1 C4 H4B 108.9 . .
C3 C4 H4B 108.9 . .
H4A C4 H4B 107.7 . .
C6 C5 N1 109.0(15) . .
C6 C5 H5A 109.9 . .
N1 C5 H5A 109.9 . .
C6 C5 H5B 109.9 . .
N1 C5 H5B 109.9 . .
H5A C5 H5B 108.3 . .
C5 C6 N1 110.1(13) . 2_666
C5 C6 H6A 109.6 . .
N1 C6 H6A 109.6 2_666 .
C5 C6 H6B 109.6 . .
N1 C6 H6B 109.6 2_666 .
H6A C6 H6B 108.2 . .
O2 C7 C8 116.6(19) . .
O2 C7 H7A 108.1 . .
C8 C7 H7A 108.1 . .
O2 C7 H7B 108.1 . .
C8 C7 H7B 108.1 . .
H7A C7 H7B 107.3 . .
N2 C8 C7 108.6(13) . .
N2 C8 H8A 110.0 . .
C7 C8 H8A 110.0 . .
N2 C8 H8B 110.0 . .
C7 C8 H8B 110.0 . .
H8A C8 H8B 108.4 . .
C10 C9 N2 108.6(17) . .
C10 C9 H9A 110.0 . .
N2 C9 H9A 110.0 . .
C10 C9 H9B 110.0 . .
N2 C9 H9B 110.0 . .
H9A C9 H9B 108.4 . .
O2 C10 C9 112.2(16) . .
O2 C10 H10A 109.2 . .
C9 C10 H10A 109.2 . .
O2 C10 H10B 109.2 . .
C9 C10 H10B 109.2 . .
H10A C10 H10B 107.9 . .
N2 C11 C11 116(2) . 2_765
N2 C11 H11A 108.4 . .
C11 C11 H11A 108.4 2_765 .
N2 C11 H11B 108.4 . .
C11 C11 H11B 108.4 2_765 .
H11A C11 H11B 107.5 . .
O3 C12 N3 128.8(16) . .
O3 C12 H12 115.6 . .
N3 C12 H12 115.6 . .
N3 C13 H13A 109.5 . .
N3 C13 H13B 109.5 . .
H13A C13 H13B 109.5 . .
N3 C13 H13C 109.5 . .
H13A C13 H13C 109.5 . .
H13B C13 H13C 109.5 . .
N3 C14 H14A 109.5 . .
N3 C14 H14B 109.5 . .
H14A C14 H14B 109.5 . .
N3 C14 H14C 109.5 . .
H14A C14 H14C 109.5 . .
H14B C14 H14C 109.5 . .

loop_
_geom_bond_atom_site_label_1
_geom_bond_atom_site_label_2
_geom_bond_distance
_geom_bond_site_symmetry_2
Pb1 I2 2.9352(16) .
Pb1 I3 3.1504(15) .
Pb1 I1 3.1860(19) .
Pb1 I4 3.2982(19) .
Pb1 I5 3.4029(15) .
Pb2 I6 2.818(2) .
Pb2 I4 3.1266(14) .
Pb2 I1 3.1275(16) 2_676
Pb2 I3 3.3109(17) 1_455
Pb2 I5 3.3461(15) 2_576
I1 Pb2 3.1275(16) 2_676
I3 Pb2 3.3109(17) 1_655
I5 Pb2 3.3461(15) 2_576
O1 C1 1.36(2) .
O1 C4 1.44(2) .
O2 C7 1.36(2) .
O2 C10 1.39(2) .
O3 C12 1.203(17) .
N1 C2 1.48(2) .
N1 C3 1.54(2) .
N1 C5 1.55(2) .
N1 C6 1.59(2) 2_666
N2 C11 1.45(3) .
N2 C8 1.46(2) .
N2 C9 1.51(2) .
N3 C12 1.28(2) .
N3 C14 1.46(2) .
N3 C13 1.462(19) .
C1 C2 1.51(2) .
C1 H1A 0.9700 .
C1 H1B 0.9700 .
C2 H2A 0.9700 .
C2 H2B 0.9700 .
C3 C4 1.54(2) .
C3 H3A 0.9700 .
C3 H3B 0.9700 .
C4 H4A 0.9700 .
C4 H4B 0.9700 .
C5 C6 1.51(2) .
C5 H5A 0.9700 .
C5 H5B 0.9700 .
C6 N1 1.59(2) 2_666
C6 H6A 0.9700 .
C6 H6B 0.9700 .
C7 C8 1.50(3) .
C7 H7A 0.9700 .
C7 H7B 0.9700 .
C8 H8A 0.9700 .
C8 H8B 0.9700 .
C9 C10 1.50(3) .
C9 H9A 0.9700 .
C9 H9B 0.9700 .
C10 H10A 0.9700 .
C10 H10B 0.9700 .
C11 C11 1.51(3) 2_765
C11 H11A 0.9700 .
C11 H11B 0.9700 .
C12 H12 0.9300 .
C13 H13A 0.9600 .
C13 H13B 0.9600 .
C13 H13C 0.9600 .
C14 H14A 0.9600 .
C14 H14B 0.9600 .
C14 H14C 0.9600 .
